data_7153778
loop_
_publ_author_name
'Qin, Wen-Bing'
'Zhu, Jia-Yi'
'Kong, Yu-Bo'
'Bao, Yun-Hong'
'Chen, Zheng-Wang'
'Liu, Liang-Xian'

_publ_section_title
;
 Metal-free (Boc)2O-mediated C4-selective direct indolation of pyridines
 using TEMPO.
;
_journal_issue 24
_journal_name_full 'Organic &amp; biomolecular chemistry'
_journal_page_first 4252
_journal_page_last 4259
_journal_paper_doi 10.1039/c4ob00356j
_journal_volume 12
_journal_year 2014
_chemical_formula_sum 'C13 H8 Br N2'
_chemical_formula_weight 272.12
_chemical_name_systematic
; 
 ? 
;
_space_group_IT_number 14
_symmetry_space_group_name_Hall '-P 2ybc'
_symmetry_space_group_name_H-M 'P 1 21/c 1'
_atom_sites_solution_hydrogens geom
_atom_sites_solution_primary direct
_atom_sites_solution_secondary difmap
_audit_creation_method SHELXL-97
_cell_angle_alpha 90.00
_cell_angle_beta 100.433(2)
_cell_angle_gamma 90.00
_cell_formula_units_Z 4
_cell_length_a 4.8956(2)
_cell_length_b 18.5240(6)
_cell_length_c 12.7557(4)
_cell_measurement_temperature 296(2)
_cell_volume 1137.64(7)
_computing_structure_refinement 'SHELXL-97 (Sheldrick, 1997)'
_computing_structure_solution 'SHELXS-97 (Sheldrick, 1990)'
_diffrn_ambient_temperature 296(2)
_diffrn_measured_fraction_theta_full 0.993
_diffrn_measured_fraction_theta_max 0.993
_diffrn_radiation_monochromator graphite
_diffrn_radiation_source 'fine-focus sealed tube'
_diffrn_radiation_type MoK\a
_diffrn_radiation_wavelength 0.71073
_diffrn_reflns_av_R_equivalents 0.0369
_diffrn_reflns_av_sigmaI/netI 0.0524
_diffrn_reflns_limit_h_max 6
_diffrn_reflns_limit_h_min -6
_diffrn_reflns_limit_k_max 24
_diffrn_reflns_limit_k_min -21
_diffrn_reflns_limit_l_max 16
_diffrn_reflns_limit_l_min -16
_diffrn_reflns_number 7878
_diffrn_reflns_theta_full 27.94
_diffrn_reflns_theta_max 27.94
_diffrn_reflns_theta_min 1.96
_exptl_absorpt_coefficient_mu 3.584
_exptl_crystal_density_diffrn 1.589
_exptl_crystal_density_method 'not measured'
_exptl_crystal_F_000 540
_refine_diff_density_max 0.485
_refine_diff_density_min -0.352
_refine_diff_density_rms 0.059
_refine_ls_extinction_method none
_refine_ls_goodness_of_fit_ref 0.985
_refine_ls_hydrogen_treatment mixed
_refine_ls_matrix_type full
_refine_ls_number_parameters 147
_refine_ls_number_reflns 2722
_refine_ls_number_restraints 0
_refine_ls_restrained_S_all 0.985
_refine_ls_R_factor_all 0.1200
_refine_ls_R_factor_gt 0.0464
_refine_ls_shift/su_max 0.001
_refine_ls_shift/su_mean 0.000
_refine_ls_structure_factor_coef Fsqd
_refine_ls_weighting_details 'calc w=1/[\s^2^(Fo^2^)+(0.0648P)^2^+0.0000P] where P=(Fo^2^+2Fc^2^)/3'
_refine_ls_weighting_scheme calc
_refine_ls_wR_factor_gt 0.1088
_refine_ls_wR_factor_ref 0.1351
_reflns_number_gt 1327
_reflns_number_total 2722
_reflns_threshold_expression >2sigma(I)
_cod_data_source_file c4ob00356j2.cif
_cod_data_source_block 1
_cod_depositor_comments 'Adding full bibliography for 7153778.cif.'
_cod_database_code 7153778

loop_
_symmetry_equiv_pos_as_xyz
'x, y, z'
'-x, y+1/2, -z+1/2'
'-x, -y, -z'
'x, -y-1/2, z-1/2'

loop_
_atom_site_label
_atom_site_type_symbol
_atom_site_fract_x
_atom_site_fract_y
_atom_site_fract_z
_atom_site_U_iso_or_equiv
_atom_site_adp_type
_atom_site_occupancy
_atom_site_symmetry_multiplicity
_atom_site_calc_flag
_atom_site_refinement_flags
Br1 Br 0.37953(13) 0.58031(2) 0.10895(4) 0.1039(3) Uani 1 1 d .
N1 N 0.5587(6) 0.33635(17) 0.4200(2) 0.0567(8) Uani 1 1 d .
C5 C 0.6502(7) 0.39370(18) 0.2739(2) 0.0449(8) Uani 1 1 d .
C6 C 0.6128(7) 0.45013(19) 0.1986(3) 0.0535(9) Uani 1 1 d .
H6A H 0.7007 0.4493 0.1398 0.064 Uiso 1 1 calc R
C14 C 0.9578(6) 0.29043(19) 0.2127(2) 0.0486(8) Uani 1 1 d .
C1 C 0.4439(8) 0.50610(19) 0.2146(3) 0.0613(10) Uani 1 1 d .
C13 C 1.0653(7) 0.32759(19) 0.1348(3) 0.0556(9) Uani 1 1 d .
H13A H 1.0307 0.3767 0.1246 0.067 Uiso 1 1 calc R
N2 N 1.2859(6) 0.22234(19) 0.0808(2) 0.0626(8) Uani 1 1 d .
C7 C 0.7874(7) 0.32468(18) 0.2822(2) 0.0491(8) Uani 1 1 d .
C10 C 1.0216(9) 0.2178(2) 0.2208(3) 0.0725(11) Uani 1 1 d .
H10A H 0.9559 0.1899 0.2714 0.087 Uiso 1 1 calc R
C4 C 0.5081(7) 0.39829(19) 0.3606(3) 0.0484(8) Uani 1 1 d .
C12 C 1.2244(8) 0.2912(2) 0.0725(3) 0.0640(10) Uani 1 1 d .
H12A H 1.2926 0.3176 0.0208 0.077 Uiso 1 1 calc R
C3 C 0.3434(7) 0.4570(2) 0.3754(3) 0.0592(10) Uani 1 1 d .
H3A H 0.2564 0.4596 0.4343 0.071 Uiso 1 1 calc R
C11 C 1.1812(9) 0.1860(2) 0.1549(3) 0.0776(12) Uani 1 1 d .
H11A H 1.2177 0.1369 0.1623 0.093 Uiso 1 1 calc R
C2 C 0.3120(8) 0.5113(2) 0.3010(3) 0.0662(10) Uani 1 1 d .
H2A H 0.2025 0.5513 0.3088 0.079 Uiso 1 1 calc R
C8 C 0.7223(7) 0.2926(2) 0.3725(3) 0.0576(9) Uani 1 1 d .
H8A H 0.7827 0.2471 0.3974 0.069 Uiso 1 1 calc R

loop_
_atom_site_aniso_label
_atom_site_aniso_U_11
_atom_site_aniso_U_22
_atom_site_aniso_U_33
_atom_site_aniso_U_23
_atom_site_aniso_U_13
_atom_site_aniso_U_12
Br1 0.1830(7) 0.0600(4) 0.0785(4) 0.0167(2) 0.0494(4) 0.0313(3)
N1 0.0654(19) 0.062(2) 0.0480(16) 0.0038(15) 0.0238(15) 0.0027(16)
C5 0.0490(19) 0.048(2) 0.0396(17) -0.0053(14) 0.0130(15) -0.0098(17)
C6 0.073(2) 0.046(2) 0.0460(18) -0.0013(16) 0.0236(17) -0.010(2)
C14 0.050(2) 0.057(2) 0.0415(18) -0.0022(15) 0.0157(16) -0.0040(17)
C1 0.086(3) 0.046(2) 0.054(2) 0.0053(16) 0.020(2) -0.003(2)
C13 0.064(2) 0.050(2) 0.059(2) 0.0001(17) 0.0273(19) -0.0059(19)
N2 0.065(2) 0.071(2) 0.0557(18) -0.0126(16) 0.0227(15) -0.0048(18)
C7 0.053(2) 0.052(2) 0.0452(18) 0.0019(15) 0.0159(16) -0.0065(18)
C10 0.098(3) 0.060(3) 0.072(3) 0.010(2) 0.050(2) 0.011(2)
C4 0.053(2) 0.052(2) 0.0434(17) -0.0019(16) 0.0173(16) -0.0041(18)
C12 0.075(3) 0.071(3) 0.054(2) -0.0066(19) 0.034(2) -0.014(2)
C3 0.070(3) 0.056(2) 0.058(2) -0.0095(19) 0.0302(19) -0.001(2)
C11 0.094(3) 0.066(3) 0.081(3) -0.001(2) 0.039(3) 0.004(2)
C2 0.083(3) 0.049(2) 0.070(3) -0.0054(19) 0.024(2) 0.008(2)
C8 0.066(2) 0.059(2) 0.052(2) 0.0072(17) 0.0230(18) 0.0068(19)

loop_
_atom_type_symbol
_atom_type_description
_atom_type_scat_dispersion_real
_atom_type_scat_dispersion_imag
_atom_type_scat_source
C C 0.0033 0.0016 'International Tables Vol C Tables 4.2.6.8 and 6.1.1.4'
H H 0.0000 0.0000 'International Tables Vol C Tables 4.2.6.8 and 6.1.1.4'
N N 0.0061 0.0033 'International Tables Vol C Tables 4.2.6.8 and 6.1.1.4'
Br Br -0.2901 2.4595 'International Tables Vol C Tables 4.2.6.8 and 6.1.1.4'

loop_
_geom_angle_atom_site_label_1
_geom_angle_atom_site_label_2
_geom_angle_atom_site_label_3
_geom_angle
C8 N1 C4 108.3(3)
C6 C5 C4 117.9(3)
C6 C5 C7 135.3(3)
C4 C5 C7 106.6(3)
C1 C6 C5 118.0(3)
C10 C14 C13 115.2(3)
C10 C14 C7 121.5(3)
C13 C14 C7 123.3(3)
C6 C1 C2 123.9(3)
C6 C1 Br1 117.9(3)
C2 C1 Br1 118.2(3)
C12 C13 C14 119.7(3)
C12 N2 C11 115.8(3)
C8 C7 C5 105.5(3)
C8 C7 C14 124.0(3)
C5 C7 C14 130.5(3)
C11 C10 C14 121.1(4)
N1 C4 C3 129.2(3)
N1 C4 C5 108.5(3)
C3 C4 C5 122.3(3)
N2 C12 C13 124.8(4)
C2 C3 C4 118.5(3)
N2 C11 C10 123.3(4)
C3 C2 C1 119.5(4)
N1 C8 C7 111.0(3)

loop_
_geom_bond_atom_site_label_1
_geom_bond_atom_site_label_2
_geom_bond_distance
Br1 C1 1.911(3)
N1 C8 1.358(5)
N1 C4 1.373(4)
C5 C6 1.408(5)
C5 C4 1.412(4)
C5 C7 1.439(5)
C6 C1 1.364(5)
C14 C10 1.381(5)
C14 C13 1.388(4)
C14 C7 1.466(4)
C1 C2 1.377(5)
C13 C12 1.385(5)
N2 C12 1.311(5)
N2 C11 1.335(5)
C7 C8 1.384(4)
C10 C11 1.379(5)
C4 C3 1.387(5)
C3 C2 1.372(5)
